data_4509004
loop_
_publ_author_name
'Guo, Hua-Dong'
'Guo, Xian-Min'
'Batten, Stuart R.'
'Song, Jiang-Feng'
'Song, Shu-Yan'
'Dang, Song'
'Zheng, Guo-Li'
'Tang, Jin-Kui'
'Zhang, Hong-Jie'

_publ_section_title
;
 Hydrothermal Synthesis, Structures, and Luminescent Properties of Seven
 d10Metal&#x2212;Organic Frameworks Based on
 9,9-Dipropylfluorene-2,7-Dicarboxylic Acid (H2DFDA)
;
_journal_issue 3
_journal_name_full 'Crystal Growth &amp; Design'
_journal_page_first 1394
_journal_paper_doi 10.1021/cg8006469
_journal_volume 9
_journal_year 2009
_chemical_formula_moiety 'C70 H68 Cd2 N8 O8'
_chemical_formula_sum 'C70 H68 Cd2 N8 O8'
_chemical_formula_weight 1374.12
_chemical_melting_point ?
_chemical_name_systematic
;
 ?
;
_space_group_IT_number 2
_symmetry_cell_setting triclinic
_symmetry_space_group_name_Hall '-P 1'
_symmetry_space_group_name_H-M 'P -1'
_atom_sites_solution_hydrogens geom
_atom_sites_solution_primary direct
_atom_sites_solution_secondary difmap
_audit_creation_method SHELXL-97
_cell_angle_alpha 87.372(3)
_cell_angle_beta 87.465(3)
_cell_angle_gamma 72.708(3)
_cell_formula_units_Z 2
_cell_length_a 13.8420(19)
_cell_length_b 13.928(2)
_cell_length_c 22.838(3)
_cell_measurement_reflns_used 15907
_cell_measurement_temperature 293(2)
_cell_measurement_theta_max 27.5
_cell_measurement_theta_min 3.4
_cell_volume 4197.4(10)
_computing_cell_refinement 'SAINT (Bruker, 1999)'
_computing_data_collection 'SMART (Bruker, 1997)'
_computing_data_reduction SAINT
_computing_molecular_graphics 'SHELXTL-PLUS (Sheldrick, 1990)'
_computing_publication_material SHELXL-97
_computing_structure_refinement 'SHELXL-97 (Sheldrick, 1997)'
_computing_structure_solution 'SHELXS-97 (Sheldrick, 1997)'
_diffrn_ambient_temperature 293(2)
_diffrn_measured_fraction_theta_full 0.956
_diffrn_measured_fraction_theta_max 0.956
_diffrn_measurement_device_type 'Bruker APEX CCD area-detector'
_diffrn_measurement_method '\w scans'
_diffrn_radiation_monochromator graphite
_diffrn_radiation_source 'fine-focus sealed tube'
_diffrn_radiation_type MoK\a
_diffrn_radiation_wavelength 0.71073
_diffrn_reflns_av_R_equivalents 0.1012
_diffrn_reflns_av_sigmaI/netI 0.2830
_diffrn_reflns_limit_h_max 17
_diffrn_reflns_limit_h_min -15
_diffrn_reflns_limit_k_max 13
_diffrn_reflns_limit_k_min -17
_diffrn_reflns_limit_l_max 28
_diffrn_reflns_limit_l_min -28
_diffrn_reflns_number 23027
_diffrn_reflns_theta_full 26.07
_diffrn_reflns_theta_max 26.07
_diffrn_reflns_theta_min 1.54
_diffrn_standards_number 0
_exptl_absorpt_coefficient_mu 0.554
_exptl_absorpt_correction_T_max 0.8950
_exptl_absorpt_correction_T_min 0.8082
_exptl_absorpt_correction_type multi-scan
_exptl_absorpt_process_details 'SADABS (Sheldrick, 1996)'
_exptl_crystal_colour Colorless
_exptl_crystal_density_diffrn 1.087
_exptl_crystal_density_method 'not measured'
_exptl_crystal_description Block
_exptl_crystal_F_000 1408
_exptl_crystal_size_max 0.44
_exptl_crystal_size_mid 0.32
_exptl_crystal_size_min 0.20
_refine_diff_density_max 1.356
_refine_diff_density_min -0.958
_refine_diff_density_rms 0.143
_refine_ls_extinction_method none
_refine_ls_goodness_of_fit_ref 0.955
_refine_ls_hydrogen_treatment constr
_refine_ls_matrix_type full
_refine_ls_number_parameters 793
_refine_ls_number_reflns 15907
_refine_ls_number_restraints 0
_refine_ls_restrained_S_all 0.955
_refine_ls_R_factor_all 0.2542
_refine_ls_R_factor_gt 0.1071
_refine_ls_shift/su_max 0.000
_refine_ls_shift/su_mean 0.000
_refine_ls_structure_factor_coef Fsqd
_refine_ls_weighting_details 'calc w=1/[\s^2^(Fo^2^)+(0.1210P)^2^+0.0000P] where P=(Fo^2^+2Fc^2^)/3'
_refine_ls_weighting_scheme calc
_refine_ls_wR_factor_gt 0.2196
_refine_ls_wR_factor_ref 0.2990
_reflns_number_gt 6151
_reflns_number_total 15907
_reflns_threshold_expression >2sigma(I)
_cod_data_source_file cg8006469sup1.cif
_cod_data_source_block compound4
_cod_depositor_comments
;
The following automatic conversions were performed:

'_chemical_melting_point' value 'not measured' was changed to '?' -
the value is undefined or not given.

Automatic conversion script
Id: cif_fix_values 1891 2012-01-12 08:04:46Z andrius 
;
_cod_original_cell_volume 4197.5(10)
_cod_original_sg_symbol_Hall p-1
_cod_original_sg_symbol_H-M p-1
_cod_database_code 4509004

loop_
_symmetry_equiv_pos_as_xyz
'x, y, z'
'-x, -y, -z'

loop_
_atom_site_label
_atom_site_type_symbol
_atom_site_fract_x
_atom_site_fract_y
_atom_site_fract_z
_atom_site_U_iso_or_equiv
_atom_site_adp_type
_atom_site_occupancy
_atom_site_symmetry_multiplicity
_atom_site_calc_flag
_atom_site_refinement_flags
C1 C 0.7002(10) 1.1591(10) 0.2996(6) 0.040(3) Uani 1 1 d .
H1 H 0.7217 1.0946 0.3166 0.048 Uiso 1 1 calc R
C2 C 0.7635(10) 1.2208(9) 0.2997(6) 0.039(3) Uani 1 1 d .
C3 C 0.7323(11) 1.3140(9) 0.2736(6) 0.051(4) Uani 1 1 d .
H3 H 0.7743 1.3552 0.2726 0.061 Uiso 1 1 calc R
C4 C 0.6381(10) 1.3485(11) 0.2483(7) 0.060(4) Uani 1 1 d .
H4 H 0.6186 1.4123 0.2304 0.072 Uiso 1 1 calc R
C5 C 0.4093(11) 1.3885(11) 0.2003(7) 0.057(4) Uani 1 1 d .
H5 H 0.4310 1.4445 0.1906 0.069 Uiso 1 1 calc R
C6 C 0.3134(10) 1.3877(11) 0.1849(7) 0.052(4) Uani 1 1 d .
H6 H 0.2702 1.4430 0.1654 0.062 Uiso 1 1 calc R
C7 C 0.2830(9) 1.3003(10) 0.1995(6) 0.043(4) Uani 1 1 d .
C8 C 0.3483(11) 1.2188(10) 0.2284(7) 0.052(4) Uani 1 1 d .
H8 H 0.3284 1.1615 0.2373 0.062 Uiso 1 1 calc R
C9 C 0.5253(10) 1.1377(9) 0.2716(6) 0.042(3) Uani 1 1 d .
C10 C 0.6083(10) 1.1915(9) 0.2754(6) 0.043(4) Uani 1 1 d .
C11 C 0.5708(11) 1.2886(9) 0.2491(7) 0.050(4) Uani 1 1 d .
C12 C 0.4708(10) 1.3085(10) 0.2291(7) 0.048(4) Uani 1 1 d .
C13 C 0.4425(10) 1.2214(10) 0.2441(6) 0.039(3) Uani 1 1 d .
C14 C 0.8643(10) 1.1846(10) 0.3269(6) 0.038(3) Uani 1 1 d .
C15 C 0.1784(12) 1.3033(12) 0.1820(6) 0.044(4) Uani 1 1 d .
C16 C 0.5617(11) 1.0444(10) 0.2331(8) 0.059(4) Uani 1 1 d .
H16A H 0.6230 0.9996 0.2493 0.071 Uiso 1 1 calc R
H16B H 0.5107 1.0092 0.2359 0.071 Uiso 1 1 calc R
C17 C 0.5823(11) 1.0641(11) 0.1701(8) 0.059(4) Uani 1 1 d .
H17A H 0.6292 1.1040 0.1666 0.071 Uiso 1 1 calc R
H17B H 0.5198 1.1029 0.1522 0.071 Uiso 1 1 calc R
C18 C 0.6266(14) 0.9678(15) 0.1375(11) 0.118(8) Uani 1 1 d .
H18A H 0.6394 0.9838 0.0971 0.177 Uiso 1 1 calc R
H18B H 0.5796 0.9290 0.1399 0.177 Uiso 1 1 calc R
H18C H 0.6889 0.9296 0.1548 0.177 Uiso 1 1 calc R
C19 C 0.4928(11) 1.1071(12) 0.3316(7) 0.059(4) Uani 1 1 d .
H19A H 0.4335 1.0848 0.3272 0.071 Uiso 1 1 calc R
H19B H 0.5462 1.0493 0.3456 0.071 Uiso 1 1 calc R
C20 C 0.4684(12) 1.1828(13) 0.3779(7) 0.071(5) Uani 1 1 d .
H20A H 0.4147 1.2410 0.3647 0.085 Uiso 1 1 calc R
H20B H 0.5276 1.2045 0.3837 0.085 Uiso 1 1 calc R
C21 C 0.4346(15) 1.1421(19) 0.4378(9) 0.123(9) Uani 1 1 d .
H21A H 0.4207 1.1938 0.4661 0.184 Uiso 1 1 calc R
H21B H 0.4876 1.0848 0.4514 0.184 Uiso 1 1 calc R
H21C H 0.3745 1.1226 0.4327 0.184 Uiso 1 1 calc R
C22 C -0.3078(9) 1.5974(9) 0.2335(6) 0.038(3) Uani 1 1 d .
H22 H -0.2677 1.5674 0.2648 0.046 Uiso 1 1 calc R
C23 C -0.2804(10) 1.5645(10) 0.1773(6) 0.043(3) Uani 1 1 d .
C24 C -0.3412(12) 1.6130(13) 0.1285(7) 0.081(6) Uani 1 1 d .
H24 H -0.3242 1.5903 0.0906 0.097 Uiso 1 1 calc R
C25 C -0.4242(14) 1.6930(12) 0.1393(7) 0.082(6) Uani 1 1 d .
H25 H -0.4615 1.7287 0.1082 0.098 Uiso 1 1 calc R
C26 C -0.6210(13) 1.8679(10) 0.1892(7) 0.069(5) Uani 1 1 d .
H26 H -0.6242 1.8666 0.1487 0.083 Uiso 1 1 calc R
C27 C -0.6955(11) 1.9364(10) 0.2219(6) 0.052(4) Uani 1 1 d .
H27 H -0.7495 1.9813 0.2029 0.062 Uiso 1 1 calc R
C28 C -0.6907(9) 1.9388(9) 0.2820(6) 0.035(3) Uani 1 1 d .
C29 C -0.6093(10) 1.8725(9) 0.3105(6) 0.038(3) Uani 1 1 d .
H29 H -0.6042 1.8752 0.3508 0.045 Uiso 1 1 calc R
C30 C -0.4434(9) 1.7212(9) 0.2999(6) 0.038(3) Uani 1 1 d .
C31 C -0.3951(10) 1.6749(10) 0.2425(6) 0.042(3) Uani 1 1 d .
C32 C -0.4534(11) 1.7215(11) 0.1962(7) 0.050(4) Uani 1 1 d .
C33 C -0.5417(10) 1.8018(10) 0.2192(6) 0.049(4) Uani 1 1 d .
C34 C -0.5354(9) 1.8018(9) 0.2785(6) 0.037(3) Uani 1 1 d .
C35 C -0.1886(12) 1.4795(11) 0.1636(7) 0.052(4) Uani 1 1 d .
C36 C -0.7715(10) 2.0122(9) 0.3169(6) 0.033(3) Uani 1 1 d .
C37 C -0.3644(12) 1.7667(12) 0.3290(7) 0.074(5) Uani 1 1 d .
H37A H -0.3036 1.7116 0.3361 0.088 Uiso 1 1 calc R
H37B H -0.3463 1.8121 0.3001 0.088 Uiso 1 1 calc R
C38 C -0.3940(13) 1.8222(13) 0.3850(8) 0.079(5) Uani 1 1 d .
H38A H -0.4058 1.7773 0.4164 0.095 Uiso 1 1 calc R
H38B H -0.4556 1.8774 0.3801 0.095 Uiso 1 1 calc R
C39 C -0.3043(14) 1.8636(16) 0.4001(10) 0.121(9) Uani 1 1 d .
H39A H -0.3207 1.8994 0.4359 0.181 Uiso 1 1 calc R
H39B H -0.2935 1.9081 0.3689 0.181 Uiso 1 1 calc R
H39C H -0.2438 1.8084 0.4049 0.181 Uiso 1 1 calc R
C40 C -0.4702(11) 1.6453(11) 0.3399(6) 0.052(4) Uani 1 1 d .
H40A H -0.5024 1.6776 0.3754 0.063 Uiso 1 1 calc R
H40B H -0.4087 1.5937 0.3507 0.063 Uiso 1 1 calc R
C41 C -0.5405(14) 1.5967(13) 0.3125(10) 0.104(8) Uani 1 1 d .
H41A H -0.5093 1.5666 0.2762 0.125 Uiso 1 1 calc R
H41B H -0.6028 1.6482 0.3028 0.125 Uiso 1 1 calc R
C42 C -0.5666(19) 1.5128(19) 0.3542(14) 0.175(13) Uani 1 1 d .
H42A H -0.6106 1.4837 0.3346 0.263 Uiso 1 1 calc R
H42B H -0.5998 1.5426 0.3896 0.263 Uiso 1 1 calc R
H42C H -0.5053 1.4613 0.3637 0.263 Uiso 1 1 calc R
C43 C 0.0222(11) 1.1367(9) -0.2022(6) 0.041(3) Uani 1 1 d .
C44 C -0.0654(13) 1.1693(11) -0.1669(8) 0.073(5) Uani 1 1 d .
H44 H -0.1134 1.1346 -0.1643 0.088 Uiso 1 1 calc R
C45 C -0.0782(14) 1.2573(13) -0.1352(7) 0.072(5) Uani 1 1 d .
H45 H -0.1357 1.2807 -0.1112 0.086 Uiso 1 1 calc R
C46 C -0.0059(15) 1.3101(10) -0.1390(6) 0.059(5) Uani 1 1 d .
C47 C 0.0728(13) 1.2784(11) -0.1752(7) 0.060(4) Uani 1 1 d .
H47 H 0.1199 1.3142 -0.1794 0.072 Uiso 1 1 calc R
C48 C 0.0872(11) 1.1917(10) -0.2075(6) 0.046(4) Uani 1 1 d .
H48 H 0.1430 1.1718 -0.2331 0.055 Uiso 1 1 calc R
C49 C 0.0393(11) 1.0448(10) -0.2371(6) 0.050(4) Uani 1 1 d .
H49A H -0.0213 1.0502 -0.2584 0.061 Uiso 1 1 calc R
H49B H 0.0939 1.0418 -0.2657 0.061 Uiso 1 1 calc R
C50 C -0.023(2) 1.4037(11) -0.1042(7) 0.114(9) Uani 1 1 d .
H50A H 0.0066 1.4504 -0.1257 0.137 Uiso 1 1 calc R
H50B H -0.0949 1.4361 -0.0989 0.137 Uiso 1 1 calc R
C51 C 0.1466(14) 0.9168(12) -0.1672(8) 0.073(5) Uani 1 1 d .
H51 H 0.1963 0.9482 -0.1629 0.088 Uiso 1 1 calc R
C52 C 0.1439(12) 0.8321(12) -0.1416(8) 0.073(6) Uani 1 1 d .
H52 H 0.1899 0.7945 -0.1146 0.087 Uiso 1 1 calc R
C53 C 0.0139(11) 0.8832(9) -0.1970(6) 0.040(3) Uani 1 1 d .
H53 H -0.0456 0.8882 -0.2160 0.048 Uiso 1 1 calc R
C54 C 0.1173(17) 1.369(2) -0.0309(9) 0.129(11) Uani 1 1 d .
H54 H 0.1700 1.3744 -0.0562 0.155 Uiso 1 1 calc R
C55 C 0.1240(16) 1.3487(18) 0.0266(8) 0.100(7) Uani 1 1 d .
H55 H 0.1814 1.3404 0.0483 0.119 Uiso 1 1 calc R
C56 C -0.0303(15) 1.3620(13) 0.0042(8) 0.076(5) Uani 1 1 d .
H56 H -0.0981 1.3640 0.0067 0.092 Uiso 1 1 calc R
C57 C 1.0735(11) 1.6276(9) 0.3044(6) 0.046(4) Uani 1 1 d .
C58 C 0.9952(11) 1.6625(10) 0.3452(6) 0.051(4) Uani 1 1 d .
H58 H 0.9442 1.6317 0.3503 0.061 Uiso 1 1 calc R
C59 C 0.9937(11) 1.7440(9) 0.3784(6) 0.051(4) Uani 1 1 d .
H59 H 0.9441 1.7642 0.4078 0.061 Uiso 1 1 calc R
C60 C 1.0651(10) 1.7962(9) 0.3686(6) 0.036(3) Uani 1 1 d .
C61 C 1.1436(11) 1.7574(10) 0.3272(6) 0.048(4) Uani 1 1 d .
H61 H 1.1946 1.7881 0.3214 0.058 Uiso 1 1 calc R
C62 C 1.1471(11) 1.6760(9) 0.2954(6) 0.047(4) Uani 1 1 d .
H62 H 1.1990 1.6530 0.2676 0.057 Uiso 1 1 calc R
C63 C 1.0791(12) 1.5358(9) 0.2703(7) 0.058(4) Uani 1 1 d .
H63A H 1.0139 1.5435 0.2536 0.069 Uiso 1 1 calc R
H63B H 1.1287 1.5300 0.2383 0.069 Uiso 1 1 calc R
C64 C 0.9372(11) 1.1131(9) 0.5983(6) 0.042(3) Uani 1 1 d .
H64A H 0.9588 1.0541 0.6243 0.050 Uiso 1 1 calc R
H64B H 0.8690 1.1190 0.5867 0.050 Uiso 1 1 calc R
C65 C 1.1914(13) 1.3177(11) 0.3643(7) 0.060(4) Uani 1 1 d .
H65 H 1.2411 1.2770 0.3882 0.072 Uiso 1 1 calc R
C66 C 1.1899(11) 1.4122(12) 0.3410(7) 0.061(5) Uani 1 1 d .
H66 H 1.2365 1.4466 0.3472 0.074 Uiso 1 1 calc R
C67 C 1.0616(9) 1.3730(9) 0.3113(6) 0.036(3) Uani 1 1 d .
H67 H 1.0031 1.3768 0.2916 0.043 Uiso 1 1 calc R
C68 C 1.1391(9) 1.0634(8) 0.4871(5) 0.034(3) Uani 1 1 d .
H68 H 1.2054 1.0385 0.4726 0.041 Uiso 1 1 calc R
C69 C 1.1061(10) 1.0504(9) 0.5441(6) 0.036(3) Uani 1 1 d .
H69 H 1.1449 1.0166 0.5751 0.044 Uiso 1 1 calc R
C70 C 0.9784(10) 1.1378(8) 0.4926(6) 0.034(3) Uani 1 1 d .
H70 H 0.9130 1.1746 0.4827 0.041 Uiso 1 1 calc R
N1 N 0.0608(8) 0.8068(8) -0.1613(5) 0.044(3) Uani 1 1 d .
N2 N 0.0641(10) 0.9518(8) -0.2016(5) 0.049(3) Uani 1 1 d .
N3 N 0.0232(15) 1.3791(8) -0.0464(6) 0.075(5) Uani 1 1 d .
N4 N 0.0334(9) 1.3424(8) 0.0484(5) 0.045(3) Uani 1 1 d .
N5 N 1.1070(8) 1.4445(8) 0.3072(5) 0.040(3) Uani 1 1 d .
N6 N 1.1083(8) 1.2940(8) 0.3467(5) 0.037(3) Uani 1 1 d .
N7 N 1.0594(8) 1.1182(7) 0.4556(4) 0.031(2) Uani 1 1 d .
N8 N 1.0049(9) 1.0973(8) 0.5452(5) 0.040(3) Uani 1 1 d .
O1 O 0.1168(7) 1.3860(7) 0.1676(4) 0.048(2) Uani 1 1 d .
O2 O 0.1559(8) 1.2225(8) 0.1823(5) 0.071(3) Uani 1 1 d .
O3 O 0.9173(7) 1.2464(6) 0.3256(4) 0.050(3) Uani 1 1 d .
O4 O 0.8996(7) 1.0983(7) 0.3472(4) 0.046(2) Uani 1 1 d .
O5 O -0.1759(8) 1.4361(7) 0.1166(5) 0.071(3) Uani 1 1 d .
O6 O -0.1208(7) 1.4547(7) 0.2017(5) 0.055(3) Uani 1 1 d .
O7 O -0.8583(6) 2.0434(6) 0.2949(4) 0.039(2) Uani 1 1 d .
O8 O -0.7527(7) 2.0397(7) 0.3637(4) 0.054(3) Uani 1 1 d .
Cd1 Cd -0.01215(7) 1.32962(7) 0.14418(4) 0.0361(3) Uani 1 1 d .
Cd2 Cd 1.06280(7) 1.15567(6) 0.36050(4) 0.0327(3) Uani 1 1 d .

loop_
_atom_site_aniso_label
_atom_site_aniso_U_11
_atom_site_aniso_U_22
_atom_site_aniso_U_33
_atom_site_aniso_U_23
_atom_site_aniso_U_13
_atom_site_aniso_U_12
C1 0.039(9) 0.034(7) 0.046(8) 0.003(6) -0.002(7) -0.009(6)
C2 0.041(9) 0.034(8) 0.043(8) 0.008(6) 0.002(7) -0.011(7)
C3 0.044(9) 0.028(7) 0.079(11) -0.003(7) -0.028(8) -0.004(6)
C4 0.029(9) 0.046(9) 0.094(13) 0.027(8) -0.001(8) 0.000(7)
C5 0.046(10) 0.043(9) 0.086(12) 0.020(8) -0.012(9) -0.019(7)
C6 0.027(8) 0.049(9) 0.070(10) 0.014(8) -0.007(7) 0.003(7)
C7 0.016(7) 0.042(8) 0.071(10) 0.010(7) -0.010(7) -0.007(6)
C8 0.049(10) 0.029(8) 0.084(11) 0.011(7) -0.017(8) -0.020(7)
C9 0.035(8) 0.033(7) 0.055(9) 0.015(7) -0.007(7) -0.008(6)
C10 0.027(8) 0.030(7) 0.077(11) 0.011(7) -0.012(7) -0.015(6)
C11 0.047(10) 0.026(7) 0.080(11) 0.002(7) -0.012(8) -0.014(7)
C12 0.018(7) 0.037(8) 0.091(12) 0.002(8) -0.022(8) -0.011(6)
C13 0.027(8) 0.051(9) 0.046(8) 0.014(7) -0.021(7) -0.019(7)
C14 0.029(8) 0.042(8) 0.043(8) -0.012(7) 0.009(6) -0.008(7)
C15 0.058(11) 0.051(10) 0.029(8) -0.005(7) 0.001(7) -0.024(9)
C16 0.039(9) 0.040(8) 0.101(14) 0.011(8) -0.030(9) -0.014(7)
C17 0.036(9) 0.047(9) 0.092(13) -0.008(9) -0.011(9) -0.008(7)
C18 0.068(15) 0.099(16) 0.19(3) -0.060(16) 0.010(15) -0.030(12)
C19 0.033(9) 0.068(11) 0.084(12) 0.020(9) -0.015(8) -0.026(8)
C20 0.045(11) 0.079(12) 0.073(12) 0.021(10) 0.005(9) 0.000(9)
C21 0.083(16) 0.19(2) 0.101(17) 0.039(17) 0.014(13) -0.055(16)
C22 0.021(7) 0.045(8) 0.047(8) 0.000(6) 0.014(6) -0.011(6)
C23 0.036(9) 0.047(8) 0.042(8) 0.005(7) 0.006(7) -0.008(7)
C24 0.061(11) 0.096(13) 0.050(10) -0.025(9) 0.016(8) 0.035(10)
C25 0.100(15) 0.058(11) 0.056(11) -0.004(9) 0.003(10) 0.023(10)
C26 0.092(13) 0.044(9) 0.043(9) -0.011(7) -0.006(9) 0.027(9)
C27 0.048(10) 0.050(9) 0.043(9) 0.002(7) 0.002(7) 0.007(7)
C28 0.028(8) 0.038(7) 0.039(8) 0.002(6) 0.000(6) -0.009(6)
C29 0.051(9) 0.029(7) 0.036(7) -0.007(6) 0.009(7) -0.017(6)
C30 0.016(7) 0.031(7) 0.059(9) -0.003(6) 0.005(6) 0.005(6)
C31 0.034(8) 0.046(8) 0.039(8) -0.013(7) 0.014(7) -0.002(7)
C32 0.036(9) 0.054(9) 0.050(9) 0.002(7) 0.007(7) -0.002(7)
C33 0.039(9) 0.041(8) 0.044(9) -0.003(7) 0.004(7) 0.021(7)
C34 0.024(7) 0.032(7) 0.055(9) 0.003(6) -0.003(6) -0.006(6)
C35 0.042(10) 0.050(9) 0.054(10) 0.009(8) 0.005(8) 0.003(8)
C36 0.026(8) 0.029(7) 0.047(9) -0.002(6) 0.005(6) -0.014(6)
C37 0.060(11) 0.055(10) 0.079(12) -0.006(9) -0.027(9) 0.027(8)
C38 0.075(13) 0.077(12) 0.091(14) -0.030(10) -0.005(10) -0.028(10)
C39 0.076(15) 0.115(17) 0.16(2) -0.040(15) -0.077(15) 0.004(13)
C40 0.046(10) 0.054(9) 0.053(9) -0.011(7) 0.022(7) -0.012(8)
C41 0.068(14) 0.067(12) 0.16(2) 0.030(13) 0.066(13) -0.003(10)
C42 0.11(2) 0.14(2) 0.27(4) 0.08(2) 0.06(2) -0.035(17)
C43 0.047(10) 0.030(7) 0.046(9) -0.006(6) 0.000(7) -0.009(7)
C44 0.081(14) 0.040(9) 0.091(14) 0.008(9) 0.034(10) -0.012(9)
C45 0.086(14) 0.063(11) 0.050(10) 0.003(9) 0.023(9) 0.000(10)
C46 0.109(15) 0.028(8) 0.030(8) 0.001(6) -0.014(9) -0.004(9)
C47 0.081(13) 0.051(10) 0.056(11) 0.004(8) -0.010(10) -0.030(9)
C48 0.048(10) 0.055(9) 0.038(8) -0.019(7) 0.007(7) -0.018(7)
C49 0.063(11) 0.058(10) 0.035(8) -0.007(7) 0.000(7) -0.024(8)
C50 0.26(3) 0.035(9) 0.042(10) 0.003(8) -0.041(14) -0.038(13)
C51 0.097(15) 0.037(9) 0.098(14) 0.003(9) -0.028(12) -0.038(10)
C52 0.046(11) 0.054(11) 0.120(16) -0.012(10) -0.043(10) -0.010(8)
C53 0.047(9) 0.029(7) 0.043(8) -0.001(6) 0.015(7) -0.013(7)
C54 0.069(15) 0.28(3) 0.066(15) 0.009(17) 0.010(12) -0.092(19)
C55 0.083(15) 0.20(2) 0.038(10) 0.003(12) 0.004(10) -0.076(15)
C56 0.081(14) 0.076(12) 0.057(12) 0.001(10) -0.020(11) 0.000(10)
C57 0.060(11) 0.020(7) 0.063(10) -0.001(6) 0.009(8) -0.022(7)
C58 0.072(11) 0.052(9) 0.047(9) -0.029(7) 0.022(8) -0.047(8)
C59 0.062(10) 0.039(8) 0.051(9) -0.014(7) 0.026(7) -0.014(7)
C60 0.038(8) 0.031(7) 0.040(8) -0.003(6) 0.004(6) -0.010(6)
C61 0.049(10) 0.047(8) 0.054(9) -0.017(7) 0.024(7) -0.025(7)
C62 0.057(10) 0.028(7) 0.046(9) -0.008(6) 0.012(7) 0.005(7)
C63 0.071(12) 0.027(8) 0.068(11) 0.002(7) -0.002(9) -0.007(7)
C64 0.057(10) 0.028(7) 0.040(8) -0.001(6) 0.012(7) -0.014(6)
C65 0.074(13) 0.047(9) 0.065(11) 0.007(8) -0.008(9) -0.027(9)
C66 0.041(10) 0.074(12) 0.085(12) -0.006(9) -0.018(9) -0.039(9)
C67 0.031(8) 0.040(8) 0.040(8) -0.009(6) -0.001(6) -0.013(6)
C68 0.031(8) 0.029(7) 0.035(7) -0.003(6) 0.006(6) 0.001(6)
C69 0.032(8) 0.030(7) 0.045(8) 0.003(6) -0.009(6) -0.007(6)
C70 0.031(8) 0.016(6) 0.054(9) -0.002(6) 0.008(7) -0.007(5)
N1 0.042(8) 0.038(7) 0.045(7) -0.002(6) -0.004(6) -0.001(6)
N2 0.075(10) 0.029(6) 0.035(7) -0.004(5) -0.007(6) -0.001(6)
N3 0.158(17) 0.024(6) 0.037(8) 0.002(5) -0.009(9) -0.017(8)
N4 0.060(8) 0.038(6) 0.029(6) -0.015(5) 0.008(6) -0.003(6)
N5 0.039(7) 0.034(6) 0.050(7) -0.004(5) -0.004(6) -0.015(5)
N6 0.033(7) 0.040(7) 0.042(7) 0.000(5) 0.002(5) -0.019(5)
N7 0.038(7) 0.026(5) 0.032(6) -0.002(4) 0.000(5) -0.012(5)
N8 0.052(8) 0.032(6) 0.035(7) -0.009(5) 0.001(6) -0.011(5)
O1 0.046(6) 0.047(6) 0.042(6) -0.012(5) -0.006(5) 0.005(5)
O2 0.043(7) 0.062(7) 0.106(10) 0.015(7) -0.020(6) -0.012(6)
O3 0.034(6) 0.037(5) 0.086(8) 0.003(5) -0.013(5) -0.020(5)
O4 0.048(6) 0.039(5) 0.045(6) 0.001(4) -0.006(5) -0.001(5)
O5 0.071(8) 0.053(6) 0.056(7) -0.009(5) 0.021(6) 0.031(5)
O6 0.030(6) 0.040(6) 0.090(8) -0.007(5) 0.013(6) -0.001(5)
O7 0.024(5) 0.038(5) 0.049(6) -0.002(4) -0.003(4) 0.001(4)
O8 0.036(6) 0.077(7) 0.038(6) -0.018(5) 0.009(5) -0.001(5)
Cd1 0.0330(6) 0.0296(6) 0.0412(6) -0.0052(4) -0.0004(5) -0.0021(4)
Cd2 0.0319(6) 0.0278(5) 0.0360(6) -0.0043(4) 0.0032(4) -0.0054(4)

loop_
_atom_type_symbol
_atom_type_description
_atom_type_scat_dispersion_real
_atom_type_scat_dispersion_imag
_atom_type_scat_source
C C 0.0033 0.0016 'International Tables Vol C Tables 4.2.6.8 and 6.1.1.4'
H H 0.0000 0.0000 'International Tables Vol C Tables 4.2.6.8 and 6.1.1.4'
N N 0.0061 0.0033 'International Tables Vol C Tables 4.2.6.8 and 6.1.1.4'
O O 0.0106 0.0060 'International Tables Vol C Tables 4.2.6.8 and 6.1.1.4'
Cd Cd -0.8075 1.2024 'International Tables Vol C Tables 4.2.6.8 and 6.1.1.4'

loop_
_geom_angle_atom_site_label_1
_geom_angle_atom_site_label_2
_geom_angle_atom_site_label_3
_geom_angle
_geom_angle_site_symmetry_1
_geom_angle_site_symmetry_3
C10 C1 C2 121.2(12) . .
C10 C1 H1 119.4 . .
C2 C1 H1 119.4 . .
C3 C2 C1 118.9(13) . .
C3 C2 C14 120.4(12) . .
C1 C2 C14 120.7(11) . .
C2 C3 C4 120.6(13) . .
C2 C3 H3 119.7 . .
C4 C3 H3 119.7 . .
C3 C4 C11 121.7(13) . .
C3 C4 H4 119.1 . .
C11 C4 H4 119.1 . .
C12 C5 C6 120.3(13) . .
C12 C5 H5 119.9 . .
C6 C5 H5 119.9 . .
C5 C6 C7 118.4(12) . .
C5 C6 H6 120.8 . .
C7 C6 H6 120.8 . .
C8 C7 C6 119.9(12) . .
C8 C7 C15 123.7(12) . .
C6 C7 C15 116.3(12) . .
C7 C8 C13 120.9(12) . .
C7 C8 H8 119.5 . .
C13 C8 H8 119.5 . .
C19 C9 C13 111.3(11) . .
C19 C9 C16 109.7(12) . .
C13 C9 C16 112.7(11) . .
C19 C9 C10 111.3(11) . .
C13 C9 C10 100.0(10) . .
C16 C9 C10 111.5(11) . .
C1 C10 C11 122.4(12) . .
C1 C10 C9 130.0(11) . .
C11 C10 C9 107.6(11) . .
C10 C11 C4 115.1(12) . .
C10 C11 C12 112.9(11) . .
C4 C11 C12 132.0(12) . .
C5 C12 C13 122.4(12) . .
C5 C12 C11 132.1(13) . .
C13 C12 C11 105.5(11) . .
C8 C13 C12 118.0(12) . .
C8 C13 C9 127.9(12) . .
C12 C13 C9 113.9(11) . .
O4 C14 O3 120.0(12) . .
O4 C14 C2 123.1(12) . .
O3 C14 C2 116.8(12) . .
O1 C15 O2 122.1(14) . .
O1 C15 C7 119.3(13) . .
O2 C15 C7 118.7(13) . .
O1 C15 Cd1 54.6(7) . .
O2 C15 Cd1 67.5(8) . .
C7 C15 Cd1 173.4(10) . .
C17 C16 C9 116.3(12) . .
C17 C16 H16A 108.2 . .
C9 C16 H16A 108.2 . .
C17 C16 H16B 108.2 . .
C9 C16 H16B 108.2 . .
H16A C16 H16B 107.4 . .
C16 C17 C18 112.1(15) . .
C16 C17 H17A 109.2 . .
C18 C17 H17A 109.2 . .
C16 C17 H17B 109.2 . .
C18 C17 H17B 109.2 . .
H17A C17 H17B 107.9 . .
C17 C18 H18A 109.5 . .
C17 C18 H18B 109.5 . .
H18A C18 H18B 109.5 . .
C17 C18 H18C 109.5 . .
H18A C18 H18C 109.5 . .
H18B C18 H18C 109.5 . .
C20 C19 C9 118.2(13) . .
C20 C19 H19A 107.8 . .
C9 C19 H19A 107.8 . .
C20 C19 H19B 107.8 . .
C9 C19 H19B 107.8 . .
H19A C19 H19B 107.1 . .
C19 C20 C21 113.2(16) . .
C19 C20 H20A 108.9 . .
C21 C20 H20A 108.9 . .
C19 C20 H20B 108.9 . .
C21 C20 H20B 108.9 . .
H20A C20 H20B 107.7 . .
C20 C21 H21A 109.5 . .
C20 C21 H21B 109.5 . .
H21A C21 H21B 109.5 . .
C20 C21 H21C 109.5 . .
H21A C21 H21C 109.5 . .
H21B C21 H21C 109.5 . .
C31 C22 C23 119.2(13) . .
C31 C22 H22 120.4 . .
C23 C22 H22 120.4 . .
C22 C23 C24 120.4(13) . .
C22 C23 C35 122.9(13) . .
C24 C23 C35 116.7(13) . .
C25 C24 C23 118.2(15) . .
C25 C24 H24 120.9 . .
C23 C24 H24 120.9 . .
C24 C25 C32 120.5(15) . .
C24 C25 H25 119.8 . .
C32 C25 H25 119.8 . .
C27 C26 C33 117.7(13) . .
C27 C26 H26 121.2 . .
C33 C26 H26 121.2 . .
C26 C27 C28 121.3(13) . .
C26 C27 H27 119.4 . .
C28 C27 H27 119.4 . .
C29 C28 C27 119.5(12) . .
C29 C28 C36 119.6(11) . .
C27 C28 C36 120.9(12) . .
C28 C29 C34 119.9(12) . .
C28 C29 H29 120.0 . .
C34 C29 H29 120.0 . .
C40 C30 C34 112.5(11) . .
C40 C30 C31 111.2(11) . .
C34 C30 C31 101.6(11) . .
C40 C30 C37 111.1(12) . .
C34 C30 C37 112.5(10) . .
C31 C30 C37 107.5(11) . .
C22 C31 C32 120.8(13) . .
C22 C31 C30 129.1(13) . .
C32 C31 C30 110.1(11) . .
C25 C32 C31 120.8(13) . .
C25 C32 C33 130.6(14) . .
C31 C32 C33 108.6(13) . .
C34 C33 C26 122.4(12) . .
C34 C33 C32 108.2(12) . .
C26 C33 C32 129.4(13) . .
C33 C34 C29 119.2(12) . .
C33 C34 C30 111.5(11) . .
C29 C34 C30 129.3(12) . .
O5 C35 O6 120.3(14) . .
O5 C35 C23 122.5(14) . .
O6 C35 C23 117.1(15) . .
O5 C35 Cd1 61.5(8) . .
O6 C35 Cd1 58.9(7) . .
C23 C35 Cd1 175.6(12) . .
O8 C36 O7 122.9(12) . .
O8 C36 C28 120.5(12) . .
O7 C36 C28 116.6(11) . .
O8 C36 Cd2 69.9(7) . 1_365
O7 C36 Cd2 53.1(6) . 1_365
C28 C36 Cd2 169.0(10) . 1_365
C38 C37 C30 119.4(14) . .
C38 C37 H37A 107.5 . .
C30 C37 H37A 107.5 . .
C38 C37 H37B 107.5 . .
C30 C37 H37B 107.5 . .
H37A C37 H37B 107.0 . .
C37 C38 C39 107.3(16) . .
C37 C38 H38A 110.3 . .
C39 C38 H38A 110.3 . .
C37 C38 H38B 110.3 . .
C39 C38 H38B 110.3 . .
H38A C38 H38B 108.5 . .
C38 C39 H39A 109.5 . .
C38 C39 H39B 109.5 . .
H39A C39 H39B 109.5 . .
C38 C39 H39C 109.5 . .
H39A C39 H39C 109.5 . .
H39B C39 H39C 109.5 . .
C30 C40 C41 112.5(13) . .
C30 C40 H40A 109.1 . .
C41 C40 H40A 109.1 . .
C30 C40 H40B 109.1 . .
C41 C40 H40B 109.1 . .
H40A C40 H40B 107.8 . .
C40 C41 C42 113(2) . .
C40 C41 H41A 109.0 . .
C42 C41 H41A 109.0 . .
C40 C41 H41B 109.0 . .
C42 C41 H41B 109.0 . .
H41A C41 H41B 107.8 . .
C41 C42 H42A 109.5 . .
C41 C42 H42B 109.5 . .
H42A C42 H42B 109.5 . .
C41 C42 H42C 109.5 . .
H42A C42 H42C 109.5 . .
H42B C42 H42C 109.5 . .
C48 C43 C44 119.8(13) . .
C48 C43 C49 120.4(13) . .
C44 C43 C49 119.7(13) . .
C43 C44 C45 117.3(15) . .
C43 C44 H44 121.3 . .
C45 C44 H44 121.3 . .
C46 C45 C44 121.5(15) . .
C46 C45 H45 119.2 . .
C44 C45 H45 119.2 . .
C47 C46 C45 118.4(14) . .
C47 C46 C50 122.0(19) . .
C45 C46 C50 119.6(18) . .
C46 C47 C48 121.3(15) . .
C46 C47 H47 119.4 . .
C48 C47 H47 119.4 . .
C43 C48 C47 121.5(14) . .
C43 C48 H48 119.2 . .
C47 C48 H48 119.2 . .
N2 C49 C43 113.6(11) . .
N2 C49 H49A 108.8 . .
C43 C49 H49A 108.8 . .
N2 C49 H49B 108.8 . .
C43 C49 H49B 108.8 . .
H49A C49 H49B 107.7 . .
N3 C50 C46 111.1(12) . .
N3 C50 H50A 109.4 . .
C46 C50 H50A 109.4 . .
N3 C50 H50B 109.4 . .
C46 C50 H50B 109.4 . .
H50A C50 H50B 108.0 . .
C52 C51 N2 108.7(14) . .
C52 C51 H51 125.6 . .
N2 C51 H51 125.6 . .
C51 C52 N1 108.8(15) . .
C51 C52 H52 125.6 . .
N1 C52 H52 125.6 . .
N2 C53 N1 110.5(12) . .
N2 C53 H53 124.7 . .
N1 C53 H53 124.7 . .
N3 C54 C55 109.0(18) . .
N3 C54 H54 125.5 . .
C55 C54 H54 125.5 . .
C54 C55 N4 108.7(17) . .
C54 C55 H55 125.6 . .
N4 C55 H55 125.6 . .
N4 C56 N3 107.6(16) . .
N4 C56 H56 126.2 . .
N3 C56 H56 126.2 . .
C58 C57 C62 120.1(12) . .
C58 C57 C63 119.9(12) . .
C62 C57 C63 120.0(13) . .
C57 C58 C59 119.3(12) . .
C57 C58 H58 120.3 . .
C59 C58 H58 120.3 . .
C60 C59 C58 121.4(13) . .
C60 C59 H59 119.3 . .
C58 C59 H59 119.3 . .
C59 C60 C61 117.0(12) . .
C59 C60 C64 122.7(12) . 2_786
C61 C60 C64 120.2(11) . 2_786
C62 C61 C60 121.8(13) . .
C62 C61 H61 119.1 . .
C60 C61 H61 119.1 . .
C61 C62 C57 120.1(13) . .
C61 C62 H62 120.0 . .
C57 C62 H62 120.0 . .
N5 C63 C57 111.7(12) . .
N5 C63 H63A 109.3 . .
C57 C63 H63A 109.3 . .
N5 C63 H63B 109.3 . .
C57 C63 H63B 109.3 . .
H63A C63 H63B 107.9 . .
N8 C64 C60 114.4(10) . 2_786
N8 C64 H64A 108.7 . .
C60 C64 H64A 108.7 2_786 .
N8 C64 H64B 108.7 . .
C60 C64 H64B 108.7 2_786 .
H64A C64 H64B 107.6 . .
N6 C65 C66 109.3(13) . .
N6 C65 H65 125.3 . .
C66 C65 H65 125.3 . .
N5 C66 C65 106.8(12) . .
N5 C66 H66 126.6 . .
C65 C66 H66 126.6 . .
N5 C67 N6 113.7(11) . .
N5 C67 H67 123.2 . .
N6 C67 H67 123.2 . .
N7 C68 C69 109.0(11) . .
N7 C68 H68 125.5 . .
C69 C68 H68 125.5 . .
N8 C69 C68 105.4(11) . .
N8 C69 H69 127.3 . .
C68 C69 H69 127.3 . .
N8 C70 N7 110.3(11) . .
N8 C70 H70 124.9 . .
N7 C70 H70 124.9 . .
C53 N1 C52 105.2(12) . .
C53 N1 Cd1 124.0(9) . 2_575
C52 N1 Cd1 130.7(10) . 2_575
C53 N2 C51 106.6(12) . .
C53 N2 C49 127.7(13) . .
C51 N2 C49 125.7(13) . .
C54 N3 C56 106.9(14) . .
C54 N3 C50 130.0(19) . .
C56 N3 C50 123.1(19) . .
C56 N4 C55 107.7(15) . .
C56 N4 Cd1 124.9(12) . .
C55 N4 Cd1 126.6(10) . .
C67 N5 C66 106.5(11) . .
C67 N5 C63 127.0(12) . .
C66 N5 C63 126.3(12) . .
C67 N6 C65 103.7(11) . .
C67 N6 Cd2 124.9(8) . .
C65 N6 Cd2 131.0(9) . .
C68 N7 C70 106.3(10) . .
C68 N7 Cd2 125.9(8) . .
C70 N7 Cd2 127.6(9) . .
C70 N8 C69 109.0(11) . .
C70 N8 C64 124.9(12) . .
C69 N8 C64 125.7(11) . .
C15 O1 Cd1 98.4(9) . .
C15 O2 Cd1 85.2(9) . .
C14 O3 Cd2 103.6(8) . .
C14 O4 Cd2 83.8(8) . .
C35 O5 Cd1 91.7(9) . .
C35 O6 Cd1 93.6(9) . .
C36 O7 Cd2 99.7(7) . 1_365
C36 O8 Cd2 83.9(7) . 1_365
N1 Cd1 O1 137.6(4) 2_575 .
N1 Cd1 N4 110.3(4) 2_575 .
O1 Cd1 N4 88.8(4) . .
N1 Cd1 O6 106.1(4) 2_575 .
O1 Cd1 O6 88.7(3) . .
N4 Cd1 O6 127.7(4) . .
N1 Cd1 O5 95.4(4) 2_575 .
O1 Cd1 O5 124.4(4) . .
N4 Cd1 O5 85.6(4) . .
O6 Cd1 O5 54.4(4) . .
N1 Cd1 O2 84.8(4) 2_575 .
O1 Cd1 O2 54.3(3) . .
N4 Cd1 O2 99.1(4) . .
O6 Cd1 O2 120.7(4) . .
O5 Cd1 O2 174.9(4) . .
N1 Cd1 C15 111.6(4) 2_575 .
O1 Cd1 C15 27.0(4) . .
N4 Cd1 C15 93.8(4) . .
O6 Cd1 C15 106.3(4) . .
O5 Cd1 C15 151.3(4) . .
O2 Cd1 C15 27.3(3) . .
N1 Cd1 C35 101.9(4) 2_575 .
O1 Cd1 C35 108.0(4) . .
N4 Cd1 C35 107.2(4) . .
O6 Cd1 C35 27.6(4) . .
O5 Cd1 C35 26.9(4) . .
O2 Cd1 C35 148.2(5) . .
C15 Cd1 C35 130.9(5) . .
O3 Cd2 N6 85.0(4) . .
O3 Cd2 N7 114.9(4) . .
N6 Cd2 N7 109.0(4) . .
O3 Cd2 O7 108.7(3) . 1_745
N6 Cd2 O7 110.1(4) . 1_745
N7 Cd2 O7 122.6(3) . 1_745
O3 Cd2 O8 160.3(3) . 1_745
N6 Cd2 O8 93.7(4) . 1_745
N7 Cd2 O8 84.1(3) . 1_745
O7 Cd2 O8 53.3(3) 1_745 1_745
O3 Cd2 O4 52.6(3) . .
N6 Cd2 O4 137.6(3) . .
N7 Cd2 O4 90.6(3) . .
O7 Cd2 O4 87.6(3) 1_745 .
O8 Cd2 O4 126.3(3) 1_745 .
O3 Cd2 C36 135.2(4) . 1_745
N6 Cd2 C36 102.2(4) . 1_745
N7 Cd2 C36 104.4(4) . 1_745
O7 Cd2 C36 27.2(3) 1_745 1_745
O8 Cd2 C36 26.2(3) 1_745 1_745
O4 Cd2 C36 108.9(3) . 1_745

loop_
_geom_bond_atom_site_label_1
_geom_bond_atom_site_label_2
_geom_bond_distance
_geom_bond_site_symmetry_2
C1 C10 1.351(16) .
C1 C2 1.397(17) .
C1 H1 0.9300 .
C2 C3 1.359(17) .
C2 C14 1.488(17) .
C3 C4 1.390(17) .
C3 H3 0.9300 .
C4 C11 1.423(18) .
C4 H4 0.9300 .
C5 C12 1.349(18) .
C5 C6 1.391(18) .
C5 H5 0.9300 .
C6 C7 1.423(18) .
C6 H6 0.9300 .
C7 C8 1.384(17) .
C7 C15 1.508(18) .
C8 C13 1.378(16) .
C8 H8 0.9300 .
C9 C19 1.505(19) .
C9 C13 1.506(16) .
C9 C16 1.547(19) .
C9 C10 1.554(17) .
C10 C11 1.412(16) .
C11 C12 1.421(17) .
C12 C13 1.405(17) .
C14 O4 1.232(14) .
C14 O3 1.286(15) .
C15 O1 1.252(16) .
C15 O2 1.254(16) .
C15 Cd1 2.726(15) .
C16 C17 1.48(2) .
C16 H16A 0.9700 .
C16 H16B 0.9700 .
C17 C18 1.51(2) .
C17 H17A 0.9700 .
C17 H17B 0.9700 .
C18 H18A 0.9600 .
C18 H18B 0.9600 .
C18 H18C 0.9600 .
C19 C20 1.48(2) .
C19 H19A 0.9700 .
C19 H19B 0.9700 .
C20 C21 1.56(2) .
C20 H20A 0.9700 .
C20 H20B 0.9700 .
C21 H21A 0.9600 .
C21 H21B 0.9600 .
C21 H21C 0.9600 .
C22 C31 1.376(16) .
C22 C23 1.380(17) .
C22 H22 0.9300 .
C23 C24 1.44(2) .
C23 C35 1.490(19) .
C24 C25 1.365(19) .
C24 H24 0.9300 .
C25 C32 1.38(2) .
C25 H25 0.9300 .
C26 C27 1.395(18) .
C26 C33 1.389(18) .
C26 H26 0.9300 .
C27 C28 1.378(17) .
C27 H27 0.9300 .
C28 C29 1.392(16) .
C28 C36 1.500(17) .
C29 C34 1.397(17) .
C29 H29 0.9300 .
C30 C40 1.484(18) .
C30 C34 1.508(16) .
C30 C31 1.525(17) .
C30 C37 1.60(2) .
C31 C32 1.376(18) .
C32 C33 1.486(18) .
C33 C34 1.360(18) .
C35 O5 1.236(17) .
C35 O6 1.267(16) .
C35 Cd1 2.734(15) .
C36 O8 1.217(14) .
C36 O7 1.268(13) .
C36 Cd2 2.738(13) 1_365
C37 C38 1.50(2) .
C37 H37A 0.9700 .
C37 H37B 0.9700 .
C38 C39 1.57(2) .
C38 H38A 0.9700 .
C38 H38B 0.9700 .
C39 H39A 0.9600 .
C39 H39B 0.9600 .
C39 H39C 0.9600 .
C40 C41 1.51(2) .
C40 H40A 0.9700 .
C40 H40B 0.9700 .
C41 C42 1.59(2) .
C41 H41A 0.9700 .
C41 H41B 0.9700 .
C42 H42A 0.9600 .
C42 H42B 0.9600 .
C42 H42C 0.9600 .
C43 C48 1.342(18) .
C43 C44 1.39(2) .
C43 C49 1.493(17) .
C44 C45 1.41(2) .
C44 H44 0.9300 .
C45 C46 1.41(2) .
C45 H45 0.9300 .
C46 C47 1.32(2) .
C46 C50 1.51(2) .
C47 C48 1.404(19) .
C47 H47 0.9300 .
C48 H48 0.9300 .
C49 N2 1.454(16) .
C49 H49A 0.9700 .
C49 H49B 0.9700 .
C50 N3 1.472(19) .
C50 H50A 0.9700 .
C50 H50B 0.9700 .
C51 C52 1.30(2) .
C51 N2 1.368(18) .
C51 H51 0.9300 .
C52 N1 1.397(16) .
C52 H52 0.9300 .
C53 N2 1.337(16) .
C53 N1 1.332(15) .
C53 H53 0.9300 .
C54 N3 1.33(2) .
C54 C55 1.33(2) .
C54 H54 0.9300 .
C55 N4 1.35(2) .
C55 H55 0.9300 .
C56 N4 1.334(18) .
C56 N3 1.39(2) .
C56 H56 0.9300 .
C57 C58 1.385(18) .
C57 C62 1.383(18) .
C57 C63 1.508(17) .
C58 C59 1.388(16) .
C58 H58 0.9300 .
C59 C60 1.395(17) .
C59 H59 0.9300 .
C60 C61 1.405(17) .
C60 C64 1.494(16) 2_786
C61 C62 1.361(17) .
C61 H61 0.9300 .
C62 H62 0.9300 .
C63 N5 1.455(16) .
C63 H63A 0.9700 .
C63 H63B 0.9700 .
C64 N8 1.482(16) .
C64 C60 1.494(16) 2_786
C64 H64A 0.9700 .
C64 H64B 0.9700 .
C65 N6 1.369(17) .
C65 C66 1.391(19) .
C65 H65 0.9300 .
C66 N5 1.360(16) .
C66 H66 0.9300 .
C67 N5 1.324(14) .
C67 N6 1.349(15) .
C67 H67 0.9300 .
C68 N7 1.354(14) .
C68 C69 1.383(16) .
C68 H68 0.9300 .
C69 N8 1.358(15) .
C69 H69 0.9300 .
C70 N8 1.322(15) .
C70 N7 1.342(15) .
C70 H70 0.9300 .
N1 Cd1 2.210(11) 2_575
N4 Cd1 2.264(11) .
N6 Cd2 2.204(10) .
N7 Cd2 2.213(10) .
O1 Cd1 2.245(9) .
O2 Cd1 2.528(9) .
O3 Cd2 2.197(9) .
O4 Cd2 2.644(9) .
O5 Cd1 2.403(10) .
O6 Cd1 2.346(9) .
O7 Cd2 2.223(8) 1_365
O8 Cd2 2.586(9) 1_365
Cd1 N1 2.210(11) 2_575
Cd2 O7 2.223(8) 1_745
Cd2 O8 2.586(9) 1_745
Cd2 C36 2.738(13) 1_745

loop_
_geom_torsion_atom_site_label_1
_geom_torsion_atom_site_label_2
_geom_torsion_atom_site_label_3
_geom_torsion_atom_site_label_4
_geom_torsion
_geom_torsion_site_symmetry_1
_geom_torsion_site_symmetry_4
C10 C1 C2 C3 -1(2) . .
C10 C1 C2 C14 179.5(12) . .
C1 C2 C3 C4 1(2) . .
C14 C2 C3 C4 -179.7(13) . .
C2 C3 C4 C11 1(2) . .
C12 C5 C6 C7 -1(2) . .
C5 C6 C7 C8 0(2) . .
C5 C6 C7 C15 179.9(13) . .
C6 C7 C8 C13 1(2) . .
C15 C7 C8 C13 -179.0(14) . .
C2 C1 C10 C11 0(2) . .
C2 C1 C10 C9 -178.5(14) . .
C19 C9 C10 C1 58(2) . .
C13 C9 C10 C1 175.3(15) . .
C16 C9 C10 C1 -65.3(19) . .
C19 C9 C10 C11 -121.0(13) . .
C13 C9 C10 C11 -3.2(14) . .
C16 C9 C10 C11 116.2(13) . .
C1 C10 C11 C4 2(2) . .
C9 C10 C11 C4 -179.5(13) . .
C1 C10 C11 C12 -177.0(14) . .
C9 C10 C11 C12 1.6(17) . .
C3 C4 C11 C10 -2(2) . .
C3 C4 C11 C12 176.5(16) . .
C6 C5 C12 C13 1(2) . .
C6 C5 C12 C11 178.9(16) . .
C10 C11 C12 C5 -177.3(17) . .
C4 C11 C12 C5 4(3) . .
C10 C11 C12 C13 0.9(18) . .
C4 C11 C12 C13 -177.7(17) . .
C7 C8 C13 C12 -1(2) . .
C7 C8 C13 C9 -175.3(14) . .
C5 C12 C13 C8 0(2) . .
C11 C12 C13 C8 -178.4(13) . .
C5 C12 C13 C9 175.1(14) . .
C11 C12 C13 C9 -3.3(17) . .
C19 C9 C13 C8 -63.7(19) . .
C16 C9 C13 C8 60.0(19) . .
C10 C9 C13 C8 178.6(14) . .
C19 C9 C13 C12 121.8(14) . .
C16 C9 C13 C12 -114.5(14) . .
C10 C9 C13 C12 4.0(15) . .
C3 C2 C14 O4 -174.4(13) . .
C1 C2 C14 O4 4.6(19) . .
C3 C2 C14 O3 1.8(19) . .
C1 C2 C14 O3 -179.2(12) . .
C8 C7 C15 O1 164.9(14) . .
C6 C7 C15 O1 -15.1(19) . .
C8 C7 C15 O2 -15(2) . .
C6 C7 C15 O2 165.0(14) . .
C8 C7 C15 Cd1 -176(8) . .
C6 C7 C15 Cd1 4(9) . .
C19 C9 C16 C17 171.5(12) . .
C13 C9 C16 C17 46.9(16) . .
C10 C9 C16 C17 -64.7(15) . .
C9 C16 C17 C18 174.7(13) . .
C13 C9 C19 C20 -62.8(16) . .
C16 C9 C19 C20 171.8(12) . .
C10 C9 C19 C20 47.9(17) . .
C9 C19 C20 C21 179.4(13) . .
C31 C22 C23 C24 2(2) . .
C31 C22 C23 C35 -178.5(13) . .
C22 C23 C24 C25 2(3) . .
C35 C23 C24 C25 -178.2(16) . .
C23 C24 C25 C32 -5(3) . .
C33 C26 C27 C28 0(2) . .
C26 C27 C28 C29 1(2) . .
C26 C27 C28 C36 -179.6(14) . .
C27 C28 C29 C34 -2.4(19) . .
C36 C28 C29 C34 178.0(11) . .
C23 C22 C31 C32 -2(2) . .
C23 C22 C31 C30 177.2(13) . .
C40 C30 C31 C22 -60.5(19) . .
C34 C30 C31 C22 179.6(13) . .
C37 C30 C31 C22 61.3(18) . .
C40 C30 C31 C32 118.6(13) . .
C34 C30 C31 C32 -1.3(15) . .
C37 C30 C31 C32 -119.6(13) . .
C24 C25 C32 C31 5(3) . .
C24 C25 C32 C33 -177.2(18) . .
C22 C31 C32 C25 -2(2) . .
C30 C31 C32 C25 179.3(15) . .
C22 C31 C32 C33 -179.7(13) . .
C30 C31 C32 C33 1.1(17) . .
C27 C26 C33 C34 0(2) . .
C27 C26 C33 C32 179.5(16) . .
C25 C32 C33 C34 -178.3(17) . .
C31 C32 C33 C34 -0.3(17) . .
C25 C32 C33 C26 2(3) . .
C31 C32 C33 C26 -179.6(16) . .
C26 C33 C34 C29 -2(2) . .
C32 C33 C34 C29 178.7(12) . .
C26 C33 C34 C30 178.7(14) . .
C32 C33 C34 C30 -0.6(16) . .
C28 C29 C34 C33 3.0(19) . .
C28 C29 C34 C30 -177.9(12) . .
C40 C30 C34 C33 -117.8(14) . .
C31 C30 C34 C33 1.1(15) . .
C37 C30 C34 C33 115.8(14) . .
C40 C30 C34 C29 62.9(18) . .
C31 C30 C34 C29 -178.1(12) . .
C37 C30 C34 C29 -63.4(18) . .
C22 C23 C35 O5 163.7(14) . .
C24 C23 C35 O5 -17(2) . .
C22 C23 C35 O6 -19(2) . .
C24 C23 C35 O6 161.1(14) . .
C22 C23 C35 Cd1 -44(15) . .
C24 C23 C35 Cd1 136(14) . .
C29 C28 C36 O8 25.6(18) . .
C27 C28 C36 O8 -154.0(13) . .
C29 C28 C36 O7 -154.8(11) . .
C27 C28 C36 O7 25.6(18) . .
C29 C28 C36 Cd2 -175(4) . 1_365
C27 C28 C36 Cd2 5(5) . 1_365
C40 C30 C37 C38 -61.2(17) . .
C34 C30 C37 C38 65.9(18) . .
C31 C30 C37 C38 176.9(14) . .
C30 C37 C38 C39 -176.3(14) . .
C34 C30 C40 C41 56.0(16) . .
C31 C30 C40 C41 -57.2(16) . .
C37 C30 C40 C41 -176.9(12) . .
C30 C40 C41 C42 178.1(15) . .
C48 C43 C44 C45 -4(2) . .
C49 C43 C44 C45 -179.5(13) . .
C43 C44 C45 C46 0(2) . .
C44 C45 C46 C47 3(2) . .
C44 C45 C46 C50 -179.9(14) . .
C45 C46 C47 C48 -3(2) . .
C50 C46 C47 C48 -179.7(13) . .
C44 C43 C48 C47 4(2) . .
C49 C43 C48 C47 180.0(12) . .
C46 C47 C48 C43 -1(2) . .
C48 C43 C49 N2 112.3(15) . .
C44 C43 C49 N2 -72.0(18) . .
C47 C46 C50 N3 -92(2) . .
C45 C46 C50 N3 91(2) . .
N2 C51 C52 N1 3(2) . .
N3 C54 C55 N4 2(3) . .
C62 C57 C58 C59 -2(2) . .
C63 C57 C58 C59 176.7(13) . .
C57 C58 C59 C60 5(2) . .
C58 C59 C60 C61 -5(2) . .
C58 C59 C60 C64 177.2(13) . 2_786
C59 C60 C61 C62 4(2) . .
C64 C60 C61 C62 -178.7(13) 2_786 .
C60 C61 C62 C57 -2(2) . .
C58 C57 C62 C61 1(2) . .
C63 C57 C62 C61 -178.3(13) . .
C58 C57 C63 N5 -71.1(18) . .
C62 C57 C63 N5 108.1(15) . .
N6 C65 C66 N5 -2.1(18) . .
N7 C68 C69 N8 1.0(13) . .
N2 C53 N1 C52 1.7(15) . .
N2 C53 N1 Cd1 -175.8(8) . 2_575
C51 C52 N1 C53 -2.9(18) . .
C51 C52 N1 Cd1 174.4(12) . 2_575
N1 C53 N2 C51 0.0(16) . .
N1 C53 N2 C49 178.6(12) . .
C52 C51 N2 C53 -1.9(19) . .
C52 C51 N2 C49 179.5(14) . .
C43 C49 N2 C53 120.6(14) . .
C43 C49 N2 C51 -61.0(19) . .
C55 C54 N3 C56 -2(3) . .
C55 C54 N3 C50 178.5(17) . .
N4 C56 N3 C54 0(2) . .
N4 C56 N3 C50 -179.7(12) . .
C46 C50 N3 C54 86(3) . .
C46 C50 N3 C56 -94(2) . .
N3 C56 N4 C55 1.1(19) . .
N3 C56 N4 Cd1 171.0(8) . .
C54 C55 N4 C56 -2(2) . .
C54 C55 N4 Cd1 -171.8(16) . .
N6 C67 N5 C66 0.9(16) . .
N6 C67 N5 C63 176.2(12) . .
C65 C66 N5 C67 0.7(17) . .
C65 C66 N5 C63 -174.6(13) . .
C57 C63 N5 C67 131.2(14) . .
C57 C63 N5 C66 -54.3(19) . .
N5 C67 N6 C65 -2.1(15) . .
N5 C67 N6 Cd2 -175.8(8) . .
C66 C65 N6 C67 2.5(16) . .
C66 C65 N6 Cd2 175.6(10) . .
C69 C68 N7 C70 -0.5(12) . .
C69 C68 N7 Cd2 -176.0(7) . .
N8 C70 N7 C68 -0.2(12) . .
N8 C70 N7 Cd2 175.2(7) . .
N7 C70 N8 C69 0.8(13) . .
N7 C70 N8 C64 173.1(10) . .
C68 C69 N8 C70 -1.1(13) . .
C68 C69 N8 C64 -173.3(11) . .
C60 C64 N8 C70 -86.9(15) 2_786 .
C60 C64 N8 C69 84.2(14) 2_786 .
O2 C15 O1 Cd1 -2.7(15) . .
C7 C15 O1 Cd1 177.4(10) . .
O1 C15 O2 Cd1 2.4(13) . .
C7 C15 O2 Cd1 -177.7(11) . .
O4 C14 O3 Cd2 2.7(14) . .
C2 C14 O3 Cd2 -173.7(9) . .
O3 C14 O4 Cd2 -2.2(11) . .
C2 C14 O4 Cd2 173.9(12) . .
O6 C35 O5 Cd1 0.1(15) . .
C23 C35 O5 Cd1 177.7(13) . .
O5 C35 O6 Cd1 -0.1(16) . .
C23 C35 O6 Cd1 -177.8(11) . .
O8 C36 O7 Cd2 4.4(14) . 1_365
C28 C36 O7 Cd2 -175.2(9) . 1_365
O7 C36 O8 Cd2 -3.7(12) . 1_365
C28 C36 O8 Cd2 175.9(11) . 1_365
C15 O1 Cd1 N1 18.8(10) . 2_575
C15 O1 Cd1 N4 -100.7(8) . .
C15 O1 Cd1 O6 131.5(8) . .
C15 O1 Cd1 O5 175.5(7) . .
C15 O1 Cd1 O2 1.4(8) . .
C15 O1 Cd1 C35 151.5(8) . .
C56 N4 Cd1 N1 68.9(12) . 2_575
C55 N4 Cd1 N1 -123.0(15) . 2_575
C56 N4 Cd1 O1 -149.8(12) . .
C55 N4 Cd1 O1 18.3(15) . .
C56 N4 Cd1 O6 -62.3(13) . .
C55 N4 Cd1 O6 105.8(15) . .
C56 N4 Cd1 O5 -25.2(12) . .
C55 N4 Cd1 O5 142.9(15) . .
C56 N4 Cd1 O2 156.7(12) . .
C55 N4 Cd1 O2 -35.2(15) . .
C56 N4 Cd1 C15 -176.4(12) . .
C55 N4 Cd1 C15 -8.3(15) . .
C56 N4 Cd1 C35 -41.3(13) . .
C55 N4 Cd1 C35 126.8(15) . .
C35 O6 Cd1 N1 -85.0(9) . 2_575
C35 O6 Cd1 O1 135.3(9) . .
C35 O6 Cd1 N4 47.8(10) . .
C35 O6 Cd1 O5 0.1(8) . .
C35 O6 Cd1 O2 -178.5(8) . .
C35 O6 Cd1 C15 156.1(9) . .
C35 O5 Cd1 N1 105.9(10) . 2_575
C35 O5 Cd1 O1 -58.6(10) . .
C35 O5 Cd1 N4 -144.1(10) . .
C35 O5 Cd1 O6 -0.1(9) . .
C35 O5 Cd1 O2 14(5) . .
C35 O5 Cd1 C15 -54.3(13) . .
C15 O2 Cd1 N1 -169.7(9) . 2_575
C15 O2 Cd1 O1 -1.4(8) . .
C15 O2 Cd1 N4 80.5(9) . .
C15 O2 Cd1 O6 -64.1(9) . .
C15 O2 Cd1 O5 -78(4) . .
C15 O2 Cd1 C35 -65.5(12) . .
O1 C15 Cd1 N1 -166.5(7) . 2_575
O2 C15 Cd1 N1 11.0(10) . 2_575
C7 C15 Cd1 N1 173(8) . 2_575
O2 C15 Cd1 O1 177.5(14) . .
C7 C15 Cd1 O1 -21(8) . .
O1 C15 Cd1 N4 79.9(8) . .
O2 C15 Cd1 N4 -102.6(9) . .
C7 C15 Cd1 N4 59(9) . .
O1 C15 Cd1 O6 -51.3(8) . .
O2 C15 Cd1 O6 126.3(8) . .
C7 C15 Cd1 O6 -72(9) . .
O1 C15 Cd1 O5 -7.8(13) . .
O2 C15 Cd1 O5 169.7(8) . .
C7 C15 Cd1 O5 -28(9) . .
O1 C15 Cd1 O2 -177.5(14) . .
C7 C15 Cd1 O2 162(9) . .
O1 C15 Cd1 C35 -36.9(10) . .
O2 C15 Cd1 C35 140.6(8) . .
C7 C15 Cd1 C35 -57(9) . .
O5 C35 Cd1 N1 -78.2(10) . 2_575
O6 C35 Cd1 N1 102.0(8) . 2_575
C23 C35 Cd1 N1 128(14) . 2_575
O5 C35 Cd1 O1 132.2(9) . .
O6 C35 Cd1 O1 -47.6(9) . .
C23 C35 Cd1 O1 -21(14) . .
O5 C35 Cd1 N4 37.7(10) . .
O6 C35 Cd1 N4 -142.1(8) . .
C23 C35 Cd1 N4 -116(14) . .
O5 C35 Cd1 O6 179.9(15) . .
C23 C35 Cd1 O6 26(14) . .
O6 C35 Cd1 O5 -179.9(15) . .
C23 C35 Cd1 O5 -154(14) . .
O5 C35 Cd1 O2 -177.6(8) . .
O6 C35 Cd1 O2 2.5(13) . .
C23 C35 Cd1 O2 29(14) . .
O5 C35 Cd1 C15 148.9(9) . .
O6 C35 Cd1 C15 -31.0(11) . .
C23 C35 Cd1 C15 -5(14) . .
C14 O3 Cd2 N6 179.9(9) . .
C14 O3 Cd2 N7 -71.4(9) . .
C14 O3 Cd2 O7 70.3(9) . 1_745
C14 O3 Cd2 O8 92.7(12) . 1_745
C14 O3 Cd2 O4 -1.4(7) . .
C14 O3 Cd2 C36 77.7(9) . 1_745
C67 N6 Cd2 O3 -18.7(10) . .
C65 N6 Cd2 O3 169.5(13) . .
C67 N6 Cd2 N7 -133.3(10) . .
C65 N6 Cd2 N7 54.8(13) . .
C67 N6 Cd2 O7 89.5(10) . 1_745
C65 N6 Cd2 O7 -82.4(13) . 1_745
C67 N6 Cd2 O8 141.7(10) . 1_745
C65 N6 Cd2 O8 -30.2(13) . 1_745
C67 N6 Cd2 O4 -20.2(12) . .
C65 N6 Cd2 O4 168.0(11) . .
C67 N6 Cd2 C36 116.6(10) . 1_745
C65 N6 Cd2 C36 -55.3(13) . 1_745
C68 N7 Cd2 O3 180.0(8) . .
C70 N7 Cd2 O3 5.4(10) . .
C68 N7 Cd2 N6 -86.6(9) . .
C70 N7 Cd2 N6 98.8(9) . .
C68 N7 Cd2 O7 44.1(10) . 1_745
C70 N7 Cd2 O7 -130.5(9) . 1_745
C68 N7 Cd2 O8 5.3(9) . 1_745
C70 N7 Cd2 O8 -169.3(9) . 1_745
C68 N7 Cd2 O4 131.7(9) . .
C70 N7 Cd2 O4 -42.9(9) . .
C68 N7 Cd2 C36 21.9(9) . 1_745
C70 N7 Cd2 C36 -152.6(9) . 1_745
C14 O4 Cd2 O3 1.4(7) . .
C14 O4 Cd2 N6 3.3(9) . .
C14 O4 Cd2 N7 122.9(7) . .
C14 O4 Cd2 O7 -114.5(7) . 1_745
C14 O4 Cd2 O8 -154.0(7) . 1_745
C14 O4 Cd2 C36 -131.6(7) . 1_745
